data_1569627
loop_
_publ_author_name
'Zhang, Yuxuan'
'Wei, Zheng'
'Dikarev, Evgeny V.'

_publ_section_title
;
 Synthesis, Structure, and Characterizations of a Heterobimetallic
 Heptanuclear Complex [Pb2Co5(acac)14]
;
_journal_issue 7
_journal_name_full Crystals
_journal_page_first 1089
_journal_paper_doi 10.3390/cryst13071089
_journal_volume 13
_journal_year 2023
_chemical_formula_moiety 'C70 H98 Co5 O28 Pb2'
_chemical_formula_sum 'C70 H98 Co5 O28 Pb2'
_chemical_formula_weight 2096.51
_space_group_crystal_system monoclinic
_space_group_IT_number 14
_space_group_name_Hall '-P 2ybc'
_space_group_name_H-M_alt 'P 1 21/c 1'
_atom_sites_solution_hydrogens geom
_atom_sites_solution_primary dual
_atom_sites_solution_secondary difmap
_audit_creation_date 2023-06-07
_audit_creation_method
;
Olex2 1.5
(compiled 2023.03.06 svn.rbb2c1857 for OlexSys, GUI svn.r6748)
;
_cell_angle_alpha 90
_cell_angle_beta 97.0960(10)
_cell_angle_gamma 90
_cell_formula_units_Z 2
_cell_length_a 23.8452(6)
_cell_length_b 10.7063(3)
_cell_length_c 16.3561(4)
_cell_measurement_reflns_used 9643
_cell_measurement_temperature 100(2)
_cell_measurement_theta_max 19.305
_cell_measurement_theta_min 2.321
_cell_volume 4143.63(19)
_computing_cell_refinement 'SAINT V8.38A (Bruker, 2018)'
_computing_data_collection 'APEX3 v.2017.3-0 (Bruker AXS Inc., 2017)'
_computing_data_reduction 'SAINT V8.38A (Bruker, 2018)'
_computing_molecular_graphics 'Olex2 1.5 (Dolomanov et al., 2009)'
_computing_publication_material 'Olex2 1.5 (Dolomanov et al., 2009)'
_computing_structure_refinement 'SHELXL-2019/2 (Sheldrick, 2019)'
_computing_structure_solution 'SHELXT 2018/2 (Sheldrick, 2018)'
_diffrn_ambient_temperature 100(2)
_diffrn_detector
;
DECTRIS PILATUS3 X 1M(CdTe) pixel array detector
;
_diffrn_detector_area_resol_mean 30
_diffrn_detector_type 'CMOS pixel array detector'
_diffrn_measured_fraction_theta_full 1.000
_diffrn_measured_fraction_theta_max 0.996
_diffrn_measurement_device_type 'Huber 4-circle diffractometer'
_diffrn_measurement_method 'phi rotation'
_diffrn_radiation_collimation '0.2 mm sinlge-pinhole'
_diffrn_radiation_monochromator 'Si(111) & Si(311)'
_diffrn_radiation_probe x-ray
_diffrn_radiation_type synchrotron
_diffrn_radiation_wavelength 0.49594
_diffrn_reflns_av_R_equivalents 0.0596
_diffrn_reflns_av_unetI/netI 0.0255
_diffrn_reflns_Laue_measured_fraction_full 1.000
_diffrn_reflns_Laue_measured_fraction_max 0.996
_diffrn_reflns_limit_h_max 31
_diffrn_reflns_limit_h_min -31
_diffrn_reflns_limit_k_max 14
_diffrn_reflns_limit_k_min -14
_diffrn_reflns_limit_l_max 21
_diffrn_reflns_limit_l_min -21
_diffrn_reflns_number 129052
_diffrn_reflns_point_group_measured_fraction_full 1.000
_diffrn_reflns_point_group_measured_fraction_max 0.996
_diffrn_reflns_theta_full 17.311
_diffrn_reflns_theta_max 19.317
_diffrn_reflns_theta_min 1.201
_diffrn_source synchrotron
_diffrn_source_current 103.0
_diffrn_source_power 103.0
_diffrn_source_type
;
Insertion Device, Station 15 ID-B, APS, Argonne Nat'l Lab
;
_diffrn_source_voltage 1000.0
_diffrn_standards_number 0
_exptl_absorpt_coefficient_mu 1.989
_exptl_absorpt_correction_T_max 0.8414
_exptl_absorpt_correction_T_min 0.7421
_exptl_absorpt_correction_type none
_exptl_absorpt_process_details
;
SADABS-2016/2 (Bruker, 2016/2) was used for absorption correction.
wR2(int) was 0.0902 before and 0.0717 after correction.
The Ratio of minimum to maximum transmission is 0.8452.
The \l/2 correction factor is not present.
;
_exptl_crystal_colour pink
_exptl_crystal_colour_primary pink
_exptl_crystal_density_diffrn 1.680
_exptl_crystal_density_meas ?
_exptl_crystal_density_method none
_exptl_crystal_description block
_exptl_crystal_F_000 2082
_exptl_crystal_size_max 0.09
_exptl_crystal_size_mid 0.07
_exptl_crystal_size_min 0.04
_refine_diff_density_max 1.304
_refine_diff_density_min -0.972
_refine_diff_density_rms 0.086
_refine_ls_extinction_coef 0.00039(9)
_refine_ls_extinction_expression Fc^*^=kFc[1+0.001xFc^2^\l^3^/sin(2\q)]^-1/4^
_refine_ls_extinction_method 'SHELXL-2019/2 (Sheldrick 2019)'
_refine_ls_goodness_of_fit_ref 1.064
_refine_ls_hydrogen_treatment constr
_refine_ls_matrix_type full
_refine_ls_number_parameters 490
_refine_ls_number_reflns 10257
_refine_ls_number_restraints 0
_refine_ls_restrained_S_all 1.064
_refine_ls_R_factor_all 0.0225
_refine_ls_R_factor_gt 0.0198
_refine_ls_shift/su_max 0.010
_refine_ls_shift/su_mean 0.000
_refine_ls_structure_factor_coef Fsqd
_refine_ls_weighting_details 'w=1/[\s^2^(Fo^2^)+(0.0273P)^2^+2.0032P] where P=(Fo^2^+2Fc^2^)/3'
_refine_ls_weighting_scheme calc
_refine_ls_wR_factor_gt 0.0533
_refine_ls_wR_factor_ref 0.0542
_reflns_Friedel_coverage 0.000
_reflns_number_gt 9245
_reflns_number_total 10257
_reflns_threshold_expression 'I > 2\s(I)'
_cod_data_source_file Pb2Co5acac14.cif
_cod_data_source_block 1
_cod_depositor_comments
;
The following automatic conversions were performed:

data item '_exptl_crystal_density_meas' value 'not measured' was
changed to '?' -- the value is perceived as not measured.

Automatic conversion script
Id: cif_fix_values 8170 2020-07-09 18:12:32Z antanas 
;
_cod_original_sg_symbol_H-M 'P 21/c'
_cod_database_code 1569627
_shelx_shelxl_version_number 2019/2
_shelx_space_group_comment
;
The symmetry employed for this shelxl refinement is uniquely defined
by the following loop, which should always be used as a source of
symmetry information in preference to the above space-group names.
They are only intended as comments.
;
_shelx_estimated_absorpt_t_max 0.925
_shelx_estimated_absorpt_t_min 0.841
_olex2_refinement_description
;
1. Fixed Uiso
 At 1.2 times of:
  All C(H) groups
 At 1.5 times of:
  All C(H,H,H) groups
2.a Aromatic/amide H refined with riding coordinates:
 C3(H3), C8(H8), C13(H13), C18(H18), C23(H23), C28(H28), C33(H33)
2.b Idealised Me refined as rotating group:
 C1(H1A,H1B,H1C), C5(H5A,H5B,H5C), C6(H6A,H6B,H6C), C10(H10A,H10B,H10C),
 C11(H11A,H11B,H11C), C15(H15A,H15B,H15C), C16(H16A,H16B,H16C), C20(H20A,H20B,
 H20C), C21(H21A,H21B,H21C), C25(H25A,H25B,H25C), C26(H26A,H26B,H26C), C30(H30A,
 H30B,H30C), C31(H31A,H31B,H31C), C35(H35A,H35B,H35C)
;
_olex2_submission_special_instructions 'No special instructions were received'

loop_
_space_group_symop_operation_xyz
'x, y, z'
'-x, y+1/2, -z+1/2'
'-x, -y, -z'
'x, -y-1/2, z-1/2'

loop_
_atom_site_label
_atom_site_type_symbol
_atom_site_fract_x
_atom_site_fract_y
_atom_site_fract_z
_atom_site_U_iso_or_equiv
_atom_site_adp_type
_atom_site_occupancy
_atom_site_site_symmetry_order
_atom_site_calc_flag
_atom_site_refinement_flags_posn
_atom_site_refinement_flags_adp
_atom_site_refinement_flags_occupancy
_atom_site_disorder_assembly
_atom_site_disorder_group
Pb1 Pb 0.64699(2) 0.49193(2) 0.57620(2) 0.02103(3) Uani 1 1 d . . . . .
Co1 Co 0.500000 0.500000 0.500000 0.02036(8) Uani 1 2 d S . P . .
Co2 Co 0.77924(2) 0.33742(2) 0.61394(2) 0.01598(6) Uani 1 1 d . . . . .
Co3 Co 0.88283(2) 0.20052(2) 0.67544(2) 0.01594(6) Uani 1 1 d . . . . .
O1 O 0.44164(6) 0.54252(15) 0.57458(9) 0.0237(3) Uani 1 1 d . . . . .
O2 O 0.54098(6) 0.38681(14) 0.58629(9) 0.0240(3) Uani 1 1 d . . . . .
O3 O 0.95374(6) 0.18674(15) 0.62442(9) 0.0242(3) Uani 1 1 d . . . . .
O4 O 0.88232(7) 0.01516(14) 0.69816(10) 0.0270(3) Uani 1 1 d . . . . .
O5 O 0.92065(6) 0.23691(14) 0.79253(8) 0.0210(3) Uani 1 1 d . . . . .
O6 O 0.80773(6) 0.23272(13) 0.71882(8) 0.0187(3) Uani 1 1 d . . . . .
O7 O 0.76692(6) 0.46160(14) 0.51814(9) 0.0231(3) Uani 1 1 d . . . . .
O8 O 0.86262(6) 0.39194(13) 0.63349(8) 0.0192(3) Uani 1 1 d . . . . .
O9 O 0.70400(6) 0.25742(14) 0.57351(9) 0.0221(3) Uani 1 1 d . . . . .
O10 O 0.81934(6) 0.18864(13) 0.56451(8) 0.0184(3) Uani 1 1 d . . . . .
O11 O 0.56696(6) 0.64066(14) 0.54803(9) 0.0242(3) Uani 1 1 d . . . . .
O12 O 0.68863(6) 0.69010(15) 0.58749(10) 0.0271(3) Uani 1 1 d . . . . .
O13 O 0.62122(7) 0.52669(16) 0.70817(10) 0.0277(3) Uani 1 1 d . . . . .
O14 O 0.73265(6) 0.46200(14) 0.67791(9) 0.0212(3) Uani 1 1 d . . . . .
C1 C 0.38062(10) 0.5105(2) 0.67495(16) 0.0313(5) Uani 1 1 d . . . . .
H1A H 0.372527 0.600217 0.672497 0.047 Uiso 1 1 calc R U . . .
H1B H 0.383649 0.482148 0.732305 0.047 Uiso 1 1 calc R U . . .
H1C H 0.349995 0.465143 0.642108 0.047 Uiso 1 1 calc R U . . .
C2 C 0.43555(9) 0.48565(19) 0.64101(14) 0.0234(4) Uani 1 1 d . . . . .
C3 C 0.47428(9) 0.4028(2) 0.68293(14) 0.0272(4) Uani 1 1 d . . . . .
H3 H 0.466466 0.374799 0.735462 0.033 Uiso 1 1 calc R U . . .
C4 C 0.52348(9) 0.3572(2) 0.65489(14) 0.0253(4) Uani 1 1 d . . . . .
C5 C 0.55886(11) 0.2633(2) 0.70692(17) 0.0362(5) Uani 1 1 d . . . . .
H5A H 0.557727 0.182961 0.678062 0.054 Uiso 1 1 calc R U . . .
H5B H 0.543880 0.252949 0.759671 0.054 Uiso 1 1 calc R U . . .
H5C H 0.597992 0.292948 0.716887 0.054 Uiso 1 1 calc R U . . .
C6 C 1.04089(10) 0.1065(3) 0.59301(17) 0.0479(8) Uani 1 1 d . . . . .
H6A H 1.033467 0.097978 0.532993 0.072 Uiso 1 1 calc R U . . .
H6B H 1.067804 0.042109 0.615125 0.072 Uiso 1 1 calc R U . . .
H6C H 1.056821 0.189292 0.606906 0.072 Uiso 1 1 calc R U . . .
C7 C 0.98602(9) 0.0912(3) 0.63022(13) 0.0301(5) Uani 1 1 d . . . . .
C8 C 0.97481(12) -0.0230(3) 0.66447(16) 0.0364(6) Uani 1 1 d . . . . .
H8 H 1.003707 -0.084480 0.667337 0.044 Uiso 1 1 calc R U . . .
C9 C 0.92433(11) -0.0558(2) 0.69540(14) 0.0314(5) Uani 1 1 d . . . . .
C10 C 0.91862(16) -0.1872(3) 0.7260(2) 0.0581(9) Uani 1 1 d . . . . .
H10A H 0.899291 -0.185981 0.775504 0.087 Uiso 1 1 calc R U . . .
H10B H 0.956241 -0.224175 0.739282 0.087 Uiso 1 1 calc R U . . .
H10C H 0.896614 -0.237025 0.683142 0.087 Uiso 1 1 calc R U . . .
C11 C 0.93556(10) 0.2112(2) 0.93712(13) 0.0298(5) Uani 1 1 d . . . . .
H11A H 0.945259 0.123767 0.949746 0.045 Uiso 1 1 calc R U . . .
H11B H 0.916027 0.246365 0.981153 0.045 Uiso 1 1 calc R U . . .
H11C H 0.970168 0.258837 0.932839 0.045 Uiso 1 1 calc R U . . .
C12 C 0.89752(8) 0.21826(18) 0.85667(12) 0.0197(4) Uani 1 1 d . . . . .
C13 C 0.83865(9) 0.2034(2) 0.85974(12) 0.0218(4) Uani 1 1 d . . . . .
H13 H 0.826913 0.184183 0.911725 0.026 Uiso 1 1 calc R U . . .
C14 C 0.79721(8) 0.21458(18) 0.79386(12) 0.0181(4) Uani 1 1 d . . . . .
C15 C 0.73574(9) 0.2070(2) 0.80538(13) 0.0263(4) Uani 1 1 d . . . . .
H15A H 0.717795 0.288240 0.792906 0.039 Uiso 1 1 calc R U . . .
H15B H 0.732206 0.184114 0.862532 0.039 Uiso 1 1 calc R U . . .
H15C H 0.717149 0.143569 0.768199 0.039 Uiso 1 1 calc R U . . .
C16 C 0.77927(12) 0.6340(3) 0.43321(16) 0.0389(6) Uani 1 1 d . . . . .
H16A H 0.809126 0.693063 0.423473 0.058 Uiso 1 1 calc R U . . .
H16B H 0.746977 0.679830 0.449887 0.058 Uiso 1 1 calc R U . . .
H16C H 0.767266 0.587358 0.382493 0.058 Uiso 1 1 calc R U . . .
C17 C 0.80158(10) 0.5439(2) 0.50080(13) 0.0248(4) Uani 1 1 d . . . . .
C18 C 0.85793(10) 0.5570(2) 0.53697(14) 0.0274(4) Uani 1 1 d . . . . .
H18 H 0.878729 0.624944 0.518597 0.033 Uiso 1 1 calc R U . . .
C19 C 0.88624(9) 0.47958(19) 0.59738(13) 0.0217(4) Uani 1 1 d . . . . .
C20 C 0.94801(10) 0.4980(2) 0.62374(17) 0.0314(5) Uani 1 1 d . . . . .
H20A H 0.962257 0.564609 0.590753 0.047 Uiso 1 1 calc R U . . .
H20B H 0.968272 0.420223 0.615611 0.047 Uiso 1 1 calc R U . . .
H20C H 0.953965 0.521235 0.682122 0.047 Uiso 1 1 calc R U . . .
C21 C 0.63573(10) 0.1499(3) 0.48399(19) 0.0420(6) Uani 1 1 d . . . . .
H21A H 0.634625 0.095003 0.435849 0.063 Uiso 1 1 calc R U . . .
H21B H 0.617952 0.229936 0.467349 0.063 Uiso 1 1 calc R U . . .
H21C H 0.615248 0.110485 0.525551 0.063 Uiso 1 1 calc R U . . .
C22 C 0.69641(9) 0.1716(2) 0.51977(14) 0.0249(4) Uani 1 1 d . . . . .
C23 C 0.73834(9) 0.0949(2) 0.49315(14) 0.0261(4) Uani 1 1 d . . . . .
H23 H 0.726241 0.033037 0.453166 0.031 Uiso 1 1 calc R U . . .
C24 C 0.79597(8) 0.10103(19) 0.51994(12) 0.0201(4) Uani 1 1 d . . . . .
C25 C 0.83416(11) 0.0010(2) 0.49477(16) 0.0309(5) Uani 1 1 d . . . . .
H25A H 0.851879 -0.042863 0.543864 0.046 Uiso 1 1 calc R U . . .
H25B H 0.863497 0.038802 0.465748 0.046 Uiso 1 1 calc R U . . .
H25C H 0.812109 -0.058340 0.458214 0.046 Uiso 1 1 calc R U . . .
C26 C 0.50773(10) 0.8147(2) 0.56356(17) 0.0347(5) Uani 1 1 d . . . . .
H26A H 0.493148 0.822039 0.505058 0.052 Uiso 1 1 calc R U . . .
H26B H 0.510809 0.898006 0.588537 0.052 Uiso 1 1 calc R U . . .
H26C H 0.481858 0.763505 0.591559 0.052 Uiso 1 1 calc R U . . .
C27 C 0.56525(9) 0.7539(2) 0.57207(14) 0.0255(4) Uani 1 1 d . . . . .
C28 C 0.61193(9) 0.8256(2) 0.60505(14) 0.0270(4) Uani 1 1 d . . . . .
H28 H 0.603890 0.906143 0.625001 0.032 Uiso 1 1 calc R U . . .
C29 C 0.66930(9) 0.7915(2) 0.61186(13) 0.0246(4) Uani 1 1 d . . . . .
C30 C 0.71264(10) 0.8829(2) 0.65193(16) 0.0335(5) Uani 1 1 d . . . . .
H30A H 0.724078 0.858122 0.709241 0.050 Uiso 1 1 calc R U . . .
H30B H 0.696156 0.966879 0.650606 0.050 Uiso 1 1 calc R U . . .
H30C H 0.745753 0.883075 0.621913 0.050 Uiso 1 1 calc R U . . .
C31 C 0.61354(12) 0.6275(3) 0.83442(16) 0.0382(6) Uani 1 1 d . . . . .
H31A H 0.598451 0.709796 0.817119 0.057 Uiso 1 1 calc R U . . .
H31B H 0.637188 0.634997 0.887620 0.057 Uiso 1 1 calc R U . . .
H31C H 0.582210 0.570055 0.839772 0.057 Uiso 1 1 calc R U . . .
C32 C 0.64879(9) 0.5775(2) 0.77055(13) 0.0250(4) Uani 1 1 d . . . . .
C33 C 0.70781(9) 0.5913(2) 0.78480(13) 0.0235(4) Uani 1 1 d . . . . .
H33 H 0.722503 0.642905 0.829628 0.028 Uiso 1 1 calc R U . . .
C34 C 0.74654(9) 0.5361(2) 0.73922(13) 0.0209(4) Uani 1 1 d . . . . .
C35 C 0.80844(9) 0.5608(2) 0.76198(15) 0.0296(5) Uani 1 1 d . . . . .
H35A H 0.827976 0.482009 0.776988 0.044 Uiso 1 1 calc R U . . .
H35B H 0.813771 0.618338 0.808893 0.044 Uiso 1 1 calc R U . . .
H35C H 0.824008 0.598128 0.714930 0.044 Uiso 1 1 calc R U . . .

loop_
_atom_site_aniso_label
_atom_site_aniso_U_11
_atom_site_aniso_U_22
_atom_site_aniso_U_33
_atom_site_aniso_U_23
_atom_site_aniso_U_13
_atom_site_aniso_U_12
Pb1 0.01445(4) 0.02249(5) 0.02511(5) -0.00173(3) -0.00168(3) 0.00476(2)
Co1 0.01334(18) 0.0231(2) 0.0240(2) 0.00137(14) -0.00022(15) 0.00559(13)
Co2 0.01168(11) 0.01765(12) 0.01818(12) -0.00073(9) 0.00008(9) 0.00259(9)
Co3 0.01257(11) 0.02091(13) 0.01480(12) 0.00142(9) 0.00358(9) 0.00411(9)
O1 0.0181(7) 0.0267(7) 0.0262(8) -0.0004(6) 0.0024(6) 0.0049(6)
O2 0.0173(7) 0.0235(7) 0.0304(8) 0.0018(6) 0.0002(6) 0.0046(5)
O3 0.0166(7) 0.0380(9) 0.0185(7) -0.0002(6) 0.0047(5) 0.0070(6)
O4 0.0301(9) 0.0235(8) 0.0268(8) 0.0024(6) 0.0006(7) 0.0041(6)
O5 0.0168(6) 0.0286(7) 0.0180(7) 0.0006(5) 0.0032(5) -0.0005(5)
O6 0.0155(6) 0.0242(7) 0.0171(6) 0.0012(5) 0.0044(5) 0.0038(5)
O7 0.0222(7) 0.0228(7) 0.0233(7) 0.0027(6) -0.0011(6) 0.0028(6)
O8 0.0153(6) 0.0209(7) 0.0210(7) 0.0021(5) 0.0011(5) -0.0001(5)
O9 0.0155(6) 0.0219(7) 0.0281(7) -0.0039(6) -0.0002(5) 0.0013(5)
O10 0.0168(6) 0.0215(7) 0.0169(6) -0.0006(5) 0.0016(5) 0.0030(5)
O11 0.0185(7) 0.0212(7) 0.0316(8) -0.0013(6) -0.0027(6) 0.0041(6)
O12 0.0201(7) 0.0261(8) 0.0353(8) 0.0002(6) 0.0042(6) 0.0004(6)
O13 0.0196(7) 0.0329(8) 0.0307(9) -0.0006(6) 0.0036(6) 0.0034(6)
O14 0.0168(7) 0.0222(7) 0.0234(7) -0.0047(6) -0.0025(5) 0.0048(6)
C1 0.0205(11) 0.0403(13) 0.0344(13) -0.0049(9) 0.0082(9) 0.0009(9)
C2 0.0174(9) 0.0241(10) 0.0283(11) -0.0062(8) 0.0014(8) -0.0026(7)
C3 0.0218(10) 0.0300(11) 0.0295(11) 0.0038(8) 0.0016(8) -0.0031(8)
C4 0.0208(9) 0.0223(10) 0.0313(11) 0.0030(8) -0.0026(8) -0.0005(8)
C5 0.0298(12) 0.0330(12) 0.0447(14) 0.0151(10) -0.0005(10) 0.0070(10)
C6 0.0187(11) 0.090(2) 0.0354(14) -0.0193(14) 0.0048(9) 0.0144(13)
C7 0.0173(9) 0.0535(15) 0.0183(10) -0.0118(9) -0.0024(7) 0.0133(9)
C8 0.0332(13) 0.0426(14) 0.0310(13) -0.0086(10) -0.0054(10) 0.0249(11)
C9 0.0420(13) 0.0234(11) 0.0256(11) -0.0018(8) -0.0077(9) 0.0117(10)
C10 0.078(2) 0.0257(13) 0.066(2) 0.0085(13) -0.0094(17) 0.0155(14)
C11 0.0251(10) 0.0445(13) 0.0191(10) 0.0002(9) 0.0001(8) 0.0033(9)
C12 0.0208(9) 0.0204(9) 0.0180(9) -0.0002(7) 0.0024(7) 0.0015(7)
C13 0.0223(10) 0.0277(10) 0.0167(9) 0.0014(7) 0.0079(7) 0.0003(8)
C14 0.0181(9) 0.0178(9) 0.0197(9) -0.0008(7) 0.0072(7) -0.0004(7)
C15 0.0187(9) 0.0344(11) 0.0272(11) -0.0007(8) 0.0090(8) -0.0037(8)
C16 0.0411(14) 0.0362(13) 0.0367(13) 0.0168(10) -0.0054(10) 0.0007(11)
C17 0.0291(11) 0.0222(10) 0.0229(10) 0.0029(8) 0.0018(8) 0.0041(8)
C18 0.0301(11) 0.0231(10) 0.0290(11) 0.0053(8) 0.0030(9) -0.0052(8)
C19 0.0205(10) 0.0217(9) 0.0228(10) -0.0020(7) 0.0021(8) -0.0027(7)
C20 0.0213(11) 0.0355(13) 0.0362(13) 0.0050(9) -0.0006(9) -0.0085(8)
C21 0.0215(11) 0.0341(13) 0.0663(18) -0.0167(12) -0.0116(11) 0.0016(10)
C22 0.0192(9) 0.0226(10) 0.0310(11) -0.0013(8) -0.0043(8) 0.0002(8)
C23 0.0244(10) 0.0241(10) 0.0282(11) -0.0079(8) -0.0026(8) 0.0014(8)
C24 0.0220(9) 0.0224(9) 0.0162(9) -0.0016(7) 0.0040(7) 0.0028(7)
C25 0.0280(12) 0.0342(13) 0.0310(12) -0.0123(9) 0.0054(9) 0.0078(9)
C26 0.0254(11) 0.0263(11) 0.0511(15) -0.0065(10) -0.0004(10) 0.0099(9)
C27 0.0224(10) 0.0250(10) 0.0284(11) 0.0004(8) 0.0006(8) 0.0060(8)
C28 0.0255(10) 0.0243(10) 0.0307(11) -0.0031(8) 0.0019(8) 0.0035(8)
C29 0.0254(10) 0.0249(10) 0.0234(10) 0.0025(8) 0.0027(8) -0.0025(8)
C30 0.0269(11) 0.0330(12) 0.0402(13) -0.0017(10) 0.0025(9) -0.0059(9)
C31 0.0407(14) 0.0388(14) 0.0378(13) 0.0006(10) 0.0154(11) 0.0152(11)
C32 0.0277(10) 0.0206(9) 0.0278(11) 0.0033(8) 0.0081(8) 0.0086(8)
C33 0.0275(10) 0.0213(9) 0.0213(10) -0.0011(7) 0.0016(8) 0.0042(8)
C34 0.0221(10) 0.0198(9) 0.0198(9) -0.0005(7) -0.0014(7) 0.0016(8)
C35 0.0227(10) 0.0345(12) 0.0304(11) -0.0111(9) -0.0017(8) -0.0014(9)

loop_
_atom_type_symbol
_atom_type_description
_atom_type_scat_dispersion_real
_atom_type_scat_dispersion_imag
_atom_type_scat_source
C C 0.0007 0.0007 'International Tables Vol C Tables 4.2.6.8 and 6.1.1.4'
H H 0.0000 0.0000 'International Tables Vol C Tables 4.2.6.8 and 6.1.1.4'
Co Co 0.2731 0.5034 'International Tables Vol C Tables 4.2.6.8 and 6.1.1.4'
O O 0.0039 0.0027 'International Tables Vol C Tables 4.2.6.8 and 6.1.1.4'
Pb Pb -0.6906 5.6989 'International Tables Vol C Tables 4.2.6.8 and 6.1.1.4'

loop_
_geom_angle_atom_site_label_1
_geom_angle_atom_site_label_2
_geom_angle_atom_site_label_3
_geom_angle
_geom_angle_site_symmetry_1
_geom_angle_site_symmetry_3
_geom_angle_publ_flag
O2 Pb1 O9 94.74(4) . . ?
O11 Pb1 O2 65.72(5) . . ?
O11 Pb1 O9 156.36(5) . . ?
O11 Pb1 O14 138.95(5) . . ?
O12 Pb1 O2 137.70(5) . . ?
O12 Pb1 O9 126.85(5) . . ?
O12 Pb1 O11 75.06(5) . . ?
O12 Pb1 O13 86.58(6) . . ?
O12 Pb1 O14 76.05(5) . . ?
O13 Pb1 O2 70.57(5) . . ?
O13 Pb1 O9 109.43(5) . . ?
O13 Pb1 O11 77.67(5) . . ?
O13 Pb1 O14 72.07(5) . . ?
O14 Pb1 O2 125.65(5) . . ?
O14 Pb1 O9 62.93(4) . . ?
O1 Co1 O1 180.00(5) 3_666 . ?
O1 Co1 O2 88.67(6) . 3_666 ?
O1 Co1 O2 91.33(6) . . ?
O1 Co1 O2 91.33(6) 3_666 3_666 ?
O1 Co1 O2 88.67(6) 3_666 . ?
O1 Co1 O11 98.63(6) . . ?
O1 Co1 O11 81.37(6) . 3_666 ?
O1 Co1 O11 98.63(6) 3_666 3_666 ?
O1 Co1 O11 81.37(6) 3_666 . ?
O2 Co1 O2 180.0 3_666 . ?
O2 Co1 O11 84.09(6) . . ?
O2 Co1 O11 95.91(6) 3_666 . ?
O2 Co1 O11 95.91(6) . 3_666 ?
O2 Co1 O11 84.09(6) 3_666 3_666 ?
O11 Co1 O11 180.0 . 3_666 ?
O6 Co2 O14 94.02(6) . . ?
O7 Co2 O6 167.65(6) . . ?
O7 Co2 O8 88.82(6) . . ?
O7 Co2 O10 103.29(6) . . ?
O7 Co2 O14 86.22(6) . . ?
O8 Co2 O6 79.34(5) . . ?
O8 Co2 O10 78.19(6) . . ?
O8 Co2 O14 107.65(6) . . ?
O9 Co2 O6 103.07(6) . . ?
O9 Co2 O7 89.26(6) . . ?
O9 Co2 O8 166.11(6) . . ?
O9 Co2 O10 88.87(6) . . ?
O9 Co2 O14 85.94(6) . . ?
O10 Co2 O6 77.84(5) . . ?
O10 Co2 O14 169.12(6) . . ?
O3 Co3 O4 91.67(7) . . ?
O3 Co3 O5 96.19(6) . . ?
O3 Co3 O6 173.09(6) . . ?
O3 Co3 O8 95.95(6) . . ?
O3 Co3 O10 100.54(5) . . ?
O4 Co3 O5 91.54(6) . . ?
O4 Co3 O6 94.40(6) . . ?
O4 Co3 O8 165.62(6) . . ?
O4 Co3 O10 94.31(6) . . ?
O5 Co3 O8 99.71(6) . . ?
O5 Co3 O10 162.09(5) . . ?
O6 Co3 O5 86.94(6) . . ?
O6 Co3 O8 77.42(5) . . ?
O6 Co3 O10 75.75(5) . . ?
O8 Co3 O10 72.34(5) . . ?
C2 O1 Co1 124.83(14) . . ?
Co1 O2 Pb1 94.61(6) . . ?
C4 O2 Pb1 123.08(13) . . ?
C4 O2 Co1 125.28(13) . . ?
C7 O3 Co3 124.50(15) . . ?
C9 O4 Co3 124.20(17) . . ?
C12 O5 Co3 124.06(13) . . ?
Co3 O6 Co2 90.89(5) . . ?
C14 O6 Co2 140.82(12) . . ?
C14 O6 Co3 125.85(12) . . ?
C17 O7 Co2 126.02(14) . . ?
Co2 O8 Co3 87.39(5) . . ?
C19 O8 Co2 127.55(13) . . ?
C19 O8 Co3 137.61(13) . . ?
Co2 O9 Pb1 91.57(5) . . ?
C22 O9 Pb1 128.25(13) . . ?
C22 O9 Co2 125.28(13) . . ?
Co2 O10 Co3 86.45(5) . . ?
C24 O10 Co2 126.81(12) . . ?
C24 O10 Co3 135.77(13) . . ?
Co1 O11 Pb1 97.51(5) . . ?
C27 O11 Pb1 127.20(13) . . ?
C27 O11 Co1 133.68(14) . . ?
C29 O12 Pb1 129.51(14) . . ?
C32 O13 Pb1 129.85(14) . . ?
Co2 O14 Pb1 100.95(6) . . ?
C34 O14 Pb1 123.43(13) . . ?
C34 O14 Co2 132.73(13) . . ?
H1A C1 H1B 109.5 . . ?
H1A C1 H1C 109.5 . . ?
H1B C1 H1C 109.5 . . ?
C2 C1 H1A 109.5 . . ?
C2 C1 H1B 109.5 . . ?
C2 C1 H1C 109.5 . . ?
O1 C2 C1 115.3(2) . . ?
O1 C2 C3 125.8(2) . . ?
C3 C2 C1 118.9(2) . . ?
C2 C3 H3 116.9 . . ?
C2 C3 C4 126.2(2) . . ?
C4 C3 H3 116.9 . . ?
O2 C4 C3 125.2(2) . . ?
O2 C4 C5 116.0(2) . . ?
C3 C4 C5 118.8(2) . . ?
C4 C5 H5A 109.5 . . ?
C4 C5 H5B 109.5 . . ?
C4 C5 H5C 109.5 . . ?
H5A C5 H5B 109.5 . . ?
H5A C5 H5C 109.5 . . ?
H5B C5 H5C 109.5 . . ?
H6A C6 H6B 109.5 . . ?
H6A C6 H6C 109.5 . . ?
H6B C6 H6C 109.5 . . ?
C7 C6 H6A 109.5 . . ?
C7 C6 H6B 109.5 . . ?
C7 C6 H6C 109.5 . . ?
O3 C7 C6 115.1(2) . . ?
O3 C7 C8 126.4(2) . . ?
C8 C7 C6 118.5(2) . . ?
C7 C8 H8 117.2 . . ?
C7 C8 C9 125.7(2) . . ?
C9 C8 H8 117.2 . . ?
O4 C9 C8 125.5(2) . . ?
O4 C9 C10 116.5(3) . . ?
C8 C9 C10 118.0(2) . . ?
C9 C10 H10A 109.5 . . ?
C9 C10 H10B 109.5 . . ?
C9 C10 H10C 109.5 . . ?
H10A C10 H10B 109.5 . . ?
H10A C10 H10C 109.5 . . ?
H10B C10 H10C 109.5 . . ?
H11A C11 H11B 109.5 . . ?
H11A C11 H11C 109.5 . . ?
H11B C11 H11C 109.5 . . ?
C12 C11 H11A 109.5 . . ?
C12 C11 H11B 109.5 . . ?
C12 C11 H11C 109.5 . . ?
O5 C12 C11 117.21(18) . . ?
O5 C12 C13 125.71(18) . . ?
C13 C12 C11 117.08(17) . . ?
C12 C13 H13 117.2 . . ?
C14 C13 C12 125.51(18) . . ?
C14 C13 H13 117.2 . . ?
O6 C14 C13 123.40(17) . . ?
O6 C14 C15 115.61(17) . . ?
C13 C14 C15 120.99(17) . . ?
C14 C15 H15A 109.5 . . ?
C14 C15 H15B 109.5 . . ?
C14 C15 H15C 109.5 . . ?
H15A C15 H15B 109.5 . . ?
H15A C15 H15C 109.5 . . ?
H15B C15 H15C 109.5 . . ?
H16A C16 H16B 109.5 . . ?
H16A C16 H16C 109.5 . . ?
H16B C16 H16C 109.5 . . ?
C17 C16 H16A 109.5 . . ?
C17 C16 H16B 109.5 . . ?
C17 C16 H16C 109.5 . . ?
O7 C17 C16 115.3(2) . . ?
O7 C17 C18 126.3(2) . . ?
C18 C17 C16 118.4(2) . . ?
C17 C18 H18 116.9 . . ?
C19 C18 C17 126.2(2) . . ?
C19 C18 H18 116.9 . . ?
O8 C19 C18 124.1(2) . . ?
O8 C19 C20 116.02(19) . . ?
C18 C19 C20 119.9(2) . . ?
C19 C20 H20A 109.5 . . ?
C19 C20 H20B 109.5 . . ?
C19 C20 H20C 109.5 . . ?
H20A C20 H20B 109.5 . . ?
H20A C20 H20C 109.5 . . ?
H20B C20 H20C 109.5 . . ?
H21A C21 H21B 109.5 . . ?
H21A C21 H21C 109.5 . . ?
H21B C21 H21C 109.5 . . ?
C22 C21 H21A 109.5 . . ?
C22 C21 H21B 109.5 . . ?
C22 C21 H21C 109.5 . . ?
O9 C22 C21 115.35(19) . . ?
O9 C22 C23 126.32(19) . . ?
C23 C22 C21 118.3(2) . . ?
C22 C23 H23 117.0 . . ?
C24 C23 C22 126.01(19) . . ?
C24 C23 H23 117.0 . . ?
O10 C24 C23 124.09(18) . . ?
O10 C24 C25 116.53(18) . . ?
C23 C24 C25 119.37(19) . . ?
C24 C25 H25A 109.5 . . ?
C24 C25 H25B 109.5 . . ?
C24 C25 H25C 109.5 . . ?
H25A C25 H25B 109.5 . . ?
H25A C25 H25C 109.5 . . ?
H25B C25 H25C 109.5 . . ?
H26A C26 H26B 109.5 . . ?
H26A C26 H26C 109.5 . . ?
H26B C26 H26C 109.5 . . ?
C27 C26 H26A 109.5 . . ?
C27 C26 H26B 109.5 . . ?
C27 C26 H26C 109.5 . . ?
O11 C27 C26 116.4(2) . . ?
O11 C27 C28 125.7(2) . . ?
C28 C27 C26 117.9(2) . . ?
C27 C28 H28 116.4 . . ?
C27 C28 C29 127.3(2) . . ?
C29 C28 H28 116.4 . . ?
O12 C29 C28 126.0(2) . . ?
O12 C29 C30 115.9(2) . . ?
C28 C29 C30 118.1(2) . . ?
C29 C30 H30A 109.5 . . ?
C29 C30 H30B 109.5 . . ?
C29 C30 H30C 109.5 . . ?
H30A C30 H30B 109.5 . . ?
H30A C30 H30C 109.5 . . ?
H30B C30 H30C 109.5 . . ?
H31A C31 H31B 109.5 . . ?
H31A C31 H31C 109.5 . . ?
H31B C31 H31C 109.5 . . ?
C32 C31 H31A 109.5 . . ?
C32 C31 H31B 109.5 . . ?
C32 C31 H31C 109.5 . . ?
O13 C32 C31 115.5(2) . . ?
O13 C32 C33 126.02(19) . . ?
C33 C32 C31 118.5(2) . . ?
C32 C33 H33 117.1 . . ?
C34 C33 C32 125.8(2) . . ?
C34 C33 H33 117.1 . . ?
O14 C34 C33 123.7(2) . . ?
O14 C34 C35 116.84(18) . . ?
C33 C34 C35 119.43(19) . . ?
C34 C35 H35A 109.5 . . ?
C34 C35 H35B 109.5 . . ?
C34 C35 H35C 109.5 . . ?
H35A C35 H35B 109.5 . . ?
H35A C35 H35C 109.5 . . ?
H35B C35 H35C 109.5 . . ?

loop_
_geom_bond_atom_site_label_1
_geom_bond_atom_site_label_2
_geom_bond_distance
_geom_bond_site_symmetry_2
_geom_bond_publ_flag
Pb1 O2 2.7904(15) . ?
Pb1 O9 2.8581(14) . ?
Pb1 O11 2.4844(14) . ?
Pb1 O12 2.3402(16) . ?
Pb1 O13 2.3458(17) . ?
Pb1 O14 2.4905(14) . ?
Co1 O1 2.0128(15) . ?
Co1 O1 2.0127(15) 3_666 ?
Co1 O2 2.0186(14) 3_666 ?
Co1 O2 2.0186(14) . ?
Co1 O11 2.2638(15) 3_666 ?
Co1 O11 2.2638(15) . ?
Co2 O6 2.0911(14) . ?
Co2 O7 2.0483(15) . ?
Co2 O8 2.0589(14) . ?
Co2 O9 2.0241(14) . ?
Co2 O10 2.0726(14) . ?
Co2 O14 2.0965(14) . ?
Co3 O3 1.9813(14) . ?
Co3 O4 2.0193(15) . ?
Co3 O5 2.0509(14) . ?
Co3 O6 2.0355(13) . ?
Co3 O8 2.1957(14) . ?
Co3 O10 2.2186(13) . ?
O1 C2 1.269(3) . ?
O2 C4 1.284(3) . ?
O3 C7 1.277(3) . ?
O4 C9 1.263(3) . ?
O5 C12 1.260(2) . ?
O6 C14 1.297(2) . ?
O7 C17 1.264(3) . ?
O8 C19 1.276(2) . ?
O9 C22 1.269(3) . ?
O10 C24 1.273(2) . ?
O11 C27 1.277(3) . ?
O12 C29 1.263(3) . ?
O13 C32 1.266(3) . ?
O14 C34 1.290(3) . ?
C1 H1A 0.9800 . ?
C1 H1B 0.9800 . ?
C1 H1C 0.9800 . ?
C1 C2 1.508(3) . ?
C2 C3 1.398(3) . ?
C3 H3 0.9500 . ?
C3 C4 1.399(3) . ?
C4 C5 1.506(3) . ?
C5 H5A 0.9800 . ?
C5 H5B 0.9800 . ?
C5 H5C 0.9800 . ?
C6 H6A 0.9800 . ?
C6 H6B 0.9800 . ?
C6 H6C 0.9800 . ?
C6 C7 1.519(3) . ?
C7 C8 1.384(4) . ?
C8 H8 0.9500 . ?
C8 C9 1.407(4) . ?
C9 C10 1.505(4) . ?
C10 H10A 0.9800 . ?
C10 H10B 0.9800 . ?
C10 H10C 0.9800 . ?
C11 H11A 0.9800 . ?
C11 H11B 0.9800 . ?
C11 H11C 0.9800 . ?
C11 C12 1.505(3) . ?
C12 C13 1.420(3) . ?
C13 H13 0.9500 . ?
C13 C14 1.374(3) . ?
C14 C15 1.503(3) . ?
C15 H15A 0.9800 . ?
C15 H15B 0.9800 . ?
C15 H15C 0.9800 . ?
C16 H16A 0.9800 . ?
C16 H16B 0.9800 . ?
C16 H16C 0.9800 . ?
C16 C17 1.513(3) . ?
C17 C18 1.407(3) . ?
C18 H18 0.9500 . ?
C18 C19 1.398(3) . ?
C19 C20 1.496(3) . ?
C20 H20A 0.9800 . ?
C20 H20B 0.9800 . ?
C20 H20C 0.9800 . ?
C21 H21A 0.9800 . ?
C21 H21B 0.9800 . ?
C21 H21C 0.9800 . ?
C21 C22 1.510(3) . ?
C22 C23 1.404(3) . ?
C23 H23 0.9500 . ?
C23 C24 1.392(3) . ?
C24 C25 1.496(3) . ?
C25 H25A 0.9800 . ?
C25 H25B 0.9800 . ?
C25 H25C 0.9800 . ?
C26 H26A 0.9800 . ?
C26 H26B 0.9800 . ?
C26 H26C 0.9800 . ?
C26 C27 1.509(3) . ?
C27 C28 1.404(3) . ?
C28 H28 0.9500 . ?
C28 C29 1.407(3) . ?
C29 C30 1.513(3) . ?
C30 H30A 0.9800 . ?
C30 H30B 0.9800 . ?
C30 H30C 0.9800 . ?
C31 H31A 0.9800 . ?
C31 H31B 0.9800 . ?
C31 H31C 0.9800 . ?
C31 C32 1.517(3) . ?
C32 C33 1.406(3) . ?
C33 H33 0.9500 . ?
C33 C34 1.388(3) . ?
C34 C35 1.500(3) . ?
C35 H35A 0.9800 . ?
C35 H35B 0.9800 . ?
C35 H35C 0.9800 . ?

loop_
_geom_torsion_atom_site_label_1
_geom_torsion_atom_site_label_2
_geom_torsion_atom_site_label_3
_geom_torsion_atom_site_label_4
_geom_torsion
_geom_torsion_site_symmetry_1
_geom_torsion_site_symmetry_2
_geom_torsion_site_symmetry_3
_geom_torsion_site_symmetry_4
_geom_torsion_publ_flag
Pb1 O2 C4 C3 122.3(2) . . . . ?
Pb1 O2 C4 C5 -59.2(2) . . . . ?
Pb1 O9 C22 C21 -38.1(3) . . . . ?
Pb1 O9 C22 C23 143.77(18) . . . . ?
Pb1 O11 C27 C26 -166.36(16) . . . . ?
Pb1 O11 C27 C28 13.9(3) . . . . ?
Pb1 O12 C29 C28 -29.5(3) . . . . ?
Pb1 O12 C29 C30 150.43(16) . . . . ?
Pb1 O13 C32 C31 158.41(16) . . . . ?
Pb1 O13 C32 C33 -21.4(3) . . . . ?
Pb1 O14 C34 C33 38.0(3) . . . . ?
Pb1 O14 C34 C35 -143.02(16) . . . . ?
Co1 O1 C2 C1 -164.73(15) . . . . ?
Co1 O1 C2 C3 14.1(3) . . . . ?
Co1 O2 C4 C3 -3.0(3) . . . . ?
Co1 O2 C4 C5 175.43(16) . . . . ?
Co1 O11 C27 C26 -4.3(3) . . . . ?
Co1 O11 C27 C28 175.94(16) . . . . ?
Co2 O6 C14 C13 -138.06(19) . . . . ?
Co2 O6 C14 C15 41.6(3) . . . . ?
Co2 O7 C17 C16 -172.79(16) . . . . ?
Co2 O7 C17 C18 8.4(3) . . . . ?
Co2 O8 C19 C18 0.9(3) . . . . ?
Co2 O8 C19 C20 -179.59(15) . . . . ?
Co2 O9 C22 C21 -165.04(17) . . . . ?
Co2 O9 C22 C23 16.9(3) . . . . ?
Co2 O10 C24 C23 3.6(3) . . . . ?
Co2 O10 C24 C25 -177.45(15) . . . . ?
Co2 O14 C34 C33 -165.13(16) . . . . ?
Co2 O14 C34 C35 13.8(3) . . . . ?
Co3 O3 C7 C6 -174.36(15) . . . . ?
Co3 O3 C7 C8 7.5(3) . . . . ?
Co3 O4 C9 C8 -10.2(3) . . . . ?
Co3 O4 C9 C10 171.44(19) . . . . ?
Co3 O5 C12 C11 161.53(15) . . . . ?
Co3 O5 C12 C13 -18.5(3) . . . . ?
Co3 O6 C14 C13 18.4(3) . . . . ?
Co3 O6 C14 C15 -161.96(14) . . . . ?
Co3 O8 C19 C18 140.10(19) . . . . ?
Co3 O8 C19 C20 -40.4(3) . . . . ?
Co3 O10 C24 C23 134.71(19) . . . . ?
Co3 O10 C24 C25 -46.3(3) . . . . ?
O1 C2 C3 C4 -7.6(4) . . . . ?
O3 C7 C8 C9 3.4(4) . . . . ?
O5 C12 C13 C14 -4.2(3) . . . . ?
O7 C17 C18 C19 1.6(4) . . . . ?
O9 C22 C23 C24 -1.4(4) . . . . ?
O11 C27 C28 C29 5.6(4) . . . . ?
O13 C32 C33 C34 -9.9(4) . . . . ?
C1 C2 C3 C4 171.3(2) . . . . ?
C2 C3 C4 O2 1.3(4) . . . . ?
C2 C3 C4 C5 -177.1(2) . . . . ?
C6 C7 C8 C9 -174.7(2) . . . . ?
C7 C8 C9 O4 -1.7(4) . . . . ?
C7 C8 C9 C10 176.6(3) . . . . ?
C11 C12 C13 C14 175.8(2) . . . . ?
C12 C13 C14 O6 4.5(3) . . . . ?
C12 C13 C14 C15 -175.1(2) . . . . ?
C16 C17 C18 C19 -177.1(2) . . . . ?
C17 C18 C19 O8 -6.7(4) . . . . ?
C17 C18 C19 C20 173.8(2) . . . . ?
C21 C22 C23 C24 -179.4(2) . . . . ?
C22 C23 C24 O10 -9.8(4) . . . . ?
C22 C23 C24 C25 171.3(2) . . . . ?
C26 C27 C28 C29 -174.2(2) . . . . ?
C27 C28 C29 O12 1.6(4) . . . . ?
C27 C28 C29 C30 -178.3(2) . . . . ?
C31 C32 C33 C34 170.4(2) . . . . ?
C32 C33 C34 O14 -1.5(4) . . . . ?
C32 C33 C34 C35 179.6(2) . . . . ?
